data_1001226
loop_
_publ_author_name
'Cousson, A'
'Abazli, H'
'Pages, M'
'Gasperin, M'

_publ_section_title 'Structure de Na Fe Np~3~ F~15~'
_journal_coden_ASTM ACBCAR
_journal_name_full 'Acta Crystallographica B (24,1968-38,1982)'
_journal_page_first 2668
_journal_page_last 2670
_journal_paper_doi 10.1107/S0567740882009546
_journal_volume 38
_journal_year 1982
_chemical_formula_structural 'NA FE NP3 F15'
_chemical_formula_sum 'F15 Fe Na Np3'
_chemical_name_systematic 'SODIUM IRON TRINEPTUNIUM(IV) FLUORIDE'
_space_group_IT_number 165
_symmetry_cell_setting trigonal
_symmetry_Int_Tables_number 165
_symmetry_space_group_name_Hall '-P 3 2"c'
_symmetry_space_group_name_H-M 'P -3 c 1'
_cell_angle_alpha 90
_cell_angle_beta 90
_cell_angle_gamma 120
_cell_formula_units_Z 4
_cell_length_a 9.802
_cell_length_b 9.802
_cell_length_c 13.004
_cell_volume 1082.0
_refine_ls_R_factor_all 0.042
_cod_database_code 1001226

loop_
_symmetry_equiv_pos_as_xyz
x,y,z
-y,x-y,z
y-x,-x,z
-y,-x,1/2+z
x,x-y,1/2+z
y-x,y,1/2+z
-x,-y,-z
y,y-x,-z
x-y,x,-z
y,x,1/2-z
-x,y-x,1/2-z
x-y,-y,1/2-z

loop_
_atom_site_label
_atom_site_type_symbol
_atom_site_symmetry_multiplicity
_atom_site_Wyckoff_symbol
_atom_site_fract_x
_atom_site_fract_y
_atom_site_fract_z
_atom_site_occupancy
_atom_site_attached_hydrogens
_atom_site_calc_flag
Np1 Np4+ 12 g 0.39964(4) 0.07624(3) 0.10161(3) 1. 0 d
F1 F1- 12 g 0.1194(6) 0.3120(7) 0.0192(4) 1. 0 d
F2 F1- 12 g 0.4143(6) 0.5330(7) 0.0524(3) 1. 0 d
F3 F1- 12 g 0.6593(6) 0.1691(8) 0.1366(5) 1. 0 d
F4 F1- 12 g 0.1931(7) 0.0853(8) 0.1591(4) 1. 0 d
F5 F1- 12 g 0.1313(7) 0.4425(8) 0.2169(4) 1. 0 d
Fe1 Fe2+ 2 a 0. 0. 0.25 1. 0 d
Na1 Na1+ 2 b 0. 0. 0. 1. 0 d
Na2 Na1+ 4 d 0.3333 0.6667 0.1534(2) 0.5 0 d
Fe2 Fe2+ 4 d 0.3333 0.6667 0.1534(2) 0.5 0 d

loop_
_atom_type_symbol
_atom_type_oxidation_number
Np4+ 4.000
F1- -1.000
Fe2+ 2.000
Na1+ 1.000
